data_7211708
loop_
_publ_author_name
'Wang, Duo-Zhi'
'Hu, Tong-Liang'
'Zhao, Jiong-Peng'
'Bu, Xian-He'

_publ_section_title
;
 Metal--organic coordination architectures of bis(1,2,4-triazole) ligands
 bearing different spacers: syntheses, structures and luminescent
 properties
;
_journal_issue 11
_journal_name_full CrystEngComm
_journal_page_first 3587
_journal_paper_doi 10.1039/b913147g
_journal_volume 12
_journal_year 2010
_chemical_formula_sum 'C34 H38 Cd N14 O9'
_chemical_formula_weight 899.16
_chemical_name_systematic
;
?
;
_space_group_IT_number 12
_symmetry_cell_setting monoclinic
_symmetry_space_group_name_Hall '-C 2y'
_symmetry_space_group_name_H-M 'C 1 2/m 1'
_atom_sites_solution_hydrogens geom
_atom_sites_solution_primary direct
_atom_sites_solution_secondary difmap
_audit_creation_method SHELXL-97
_cell_angle_alpha 90.00
_cell_angle_beta 107.921(19)
_cell_angle_gamma 90.00
_cell_formula_units_Z 2
_cell_length_a 22.443(19)
_cell_length_b 12.176(11)
_cell_length_c 7.998(7)
_cell_measurement_reflns_used 2870
_cell_measurement_temperature 294(2)
_cell_measurement_theta_max 26.17
_cell_measurement_theta_min 2.77
_cell_volume 2080(3)
_computing_cell_refinement 'Bruker SMART'
_computing_data_collection 'Bruker SMART'
_computing_data_reduction 'Bruker SAINT'
_computing_molecular_graphics 'Bruker SHELXTL'
_computing_publication_material 'Bruker SHELXTL'
_computing_structure_refinement 'SHELXL-97 (Sheldrick, 1997)'
_computing_structure_solution 'SHELXS-97 (Sheldrick, 1990)'
_diffrn_ambient_temperature 294(2)
_diffrn_measured_fraction_theta_full 0.991
_diffrn_measured_fraction_theta_max 1.000
_diffrn_measurement_device_type 'CCD area detector'
_diffrn_measurement_method 'phi and omega scans'
_diffrn_radiation_monochromator graphite
_diffrn_radiation_source 'fine-focus sealed tube'
_diffrn_radiation_type MoK\a
_diffrn_radiation_wavelength 0.71073
_diffrn_reflns_av_R_equivalents 0.0384
_diffrn_reflns_av_sigmaI/netI 0.0433
_diffrn_reflns_limit_h_max 26
_diffrn_reflns_limit_h_min -25
_diffrn_reflns_limit_k_max 13
_diffrn_reflns_limit_k_min -14
_diffrn_reflns_limit_l_max 9
_diffrn_reflns_limit_l_min -6
_diffrn_reflns_number 5255
_diffrn_reflns_theta_full 25.00
_diffrn_reflns_theta_max 25.00
_diffrn_reflns_theta_min 2.77
_exptl_absorpt_coefficient_mu 0.593
_exptl_absorpt_correction_T_max 0.9431
_exptl_absorpt_correction_T_min 0.9216
_exptl_absorpt_correction_type multi-scan
_exptl_absorpt_process_details SADABS
_exptl_crystal_colour Colourless
_exptl_crystal_density_diffrn 1.436
_exptl_crystal_density_meas ?
_exptl_crystal_density_method 'not measured'
_exptl_crystal_description Block
_exptl_crystal_F_000 460
_exptl_crystal_size_max 0.28
_exptl_crystal_size_mid 0.22
_exptl_crystal_size_min 0.20
_refine_diff_density_max 0.770
_refine_diff_density_min -1.711
_refine_diff_density_rms 0.138
_refine_ls_extinction_method none
_refine_ls_goodness_of_fit_ref 1.004
_refine_ls_hydrogen_treatment constr
_refine_ls_matrix_type full
_refine_ls_number_parameters 157
_refine_ls_number_reflns 1928
_refine_ls_number_restraints 0
_refine_ls_restrained_S_all 1.004
_refine_ls_R_factor_all 0.0719
_refine_ls_R_factor_gt 0.0596
_refine_ls_shift/su_max 0.000
_refine_ls_shift/su_mean 0.000
_refine_ls_structure_factor_coef Fsqd
_refine_ls_weighting_details 'calc w=1/[\s^2^(Fo^2^)+(0.1497P)^2^+2.9242P] where P=(Fo^2^+2Fc^2^)/3'
_refine_ls_weighting_scheme calc
_refine_ls_wR_factor_gt 0.1670
_refine_ls_wR_factor_ref 0.1901
_reflns_number_gt 1645
_reflns_number_total 1928
_reflns_threshold_expression >2sigma(I)
_cod_data_source_file b913147g.txt
_cod_data_source_block 5
_cod_depositor_comments
;
The following automatic conversions were performed:

'_symmetry_cell_setting' value 'Monoclinic' changed to 'monoclinic'
according to /home/saulius/struct/CIF-dictionaries/cif_core.dic
dictionary named 'cif_core.dic' version 2.4.2 from
2011-04-26.

'_exptl_absorpt_correction_type' value 'Multi-Scan'
changed to 'multi-scan' according to
/home/saulius/struct/CIF-dictionaries/cif_core.dic dictionary named
'cif_core.dic' version 2.4.2 from 2011-04-26.

Automatic conversion script
Id: cif_fix_values 1891 2012-01-12 08:04:46Z andrius 

The following automatic conversions were performed:

'_exptl_crystal_density_meas' value 'None' was changed to '?' - the
value is perceived as not measured.

Automatic conversion script
Id: cif_fix_values 3008 2015-01-20 13:52:24Z robertas 
;
_cod_original_cell_volume 2079(3)
_cod_original_sg_symbol_H-M C2/m
_cod_database_code 7211708

loop_
_symmetry_equiv_pos_as_xyz
'x, y, z'
'-x, y, -z'
'x+1/2, y+1/2, z'
'-x+1/2, y+1/2, -z'
'-x, -y, -z'
'x, -y, z'
'-x+1/2, -y+1/2, -z'
'x+1/2, -y+1/2, z'

loop_
_atom_site_label
_atom_site_type_symbol
_atom_site_fract_x
_atom_site_fract_y
_atom_site_fract_z
_atom_site_U_iso_or_equiv
_atom_site_adp_type
_atom_site_occupancy
_atom_site_symmetry_multiplicity
_atom_site_calc_flag
_atom_site_refinement_flags
Cd1 Cd 0.0000 0.0000 0.0000 0.0443(4) Uani 1 4 d S
O1 O -0.1167(4) 0.0000 0.3500(13) 0.099(3) Uani 1 2 d S
N3 N 0.1385(2) 0.2085(3) 0.3820(5) 0.0424(10) Uani 1 1 d .
C4 C 0.1671(2) 0.3834(4) 0.5537(6) 0.0404(11) Uani 1 1 d .
N1 N 0.0756(2) 0.1274(3) 0.1538(6) 0.0480(10) Uani 1 1 d .
C8 C 0.1492(3) 0.4422(4) 0.4002(6) 0.0502(13) Uani 1 1 d .
H8A H 0.1368 0.4046 0.2935 0.060 Uiso 1 1 calc R
N2 N 0.1714(2) 0.2008(4) 0.2646(6) 0.0579(12) Uani 1 1 d .
C5 C 0.1870(2) 0.4414(4) 0.7190(6) 0.0405(11) Uani 1 1 d .
C3 C 0.1663(3) 0.2577(4) 0.5566(6) 0.0493(13) Uani 1 1 d .
H3A H 0.2089 0.2310 0.6054 0.059 Uiso 1 1 calc R
H3B H 0.1428 0.2340 0.6333 0.059 Uiso 1 1 calc R
C2 C 0.0824(2) 0.1644(4) 0.3158(7) 0.0429(11) Uani 1 1 d .
H2A H 0.0522 0.1598 0.3733 0.052 Uiso 1 1 calc R
C7 C 0.2261(3) 0.4415(5) 1.0397(6) 0.0601(15) Uani 1 1 d .
H7A H 0.2391 0.4034 1.1452 0.072 Uiso 1 1 calc R
C6 C 0.2069(3) 0.3859(4) 0.8841(7) 0.0503(13) Uani 1 1 d .
H6A H 0.2068 0.3095 0.8853 0.060 Uiso 1 1 calc R
C1 C 0.1314(3) 0.1513(5) 0.1307(8) 0.0583(15) Uani 1 1 d .
H1A H 0.1407 0.1340 0.0280 0.070 Uiso 1 1 calc R
N4 N -0.0741(4) 0.0000 0.2880(10) 0.079(3) Uani 1 2 d S
O3 O 0.0323(11) 0.3954(13) 0.920(3) 0.185(12) Uani 0.50 1 d P
C9 C 0.0286(10) 0.3821(16) 0.756(9) 0.26(3) Uani 0.50 1 d P
O1W O 0.0000 0.436(3) 0.5000 0.215(18) Uani 0.50 2 d SP
O2 O -0.0596(5) -0.1213(7) 0.2888(14) 0.071(2) Uani 0.50 1 d P
O2' O -0.0468(5) -0.0516(9) 0.2253(15) 0.081(3) Uani 0.50 1 d P

loop_
_atom_site_aniso_label
_atom_site_aniso_U_11
_atom_site_aniso_U_22
_atom_site_aniso_U_33
_atom_site_aniso_U_23
_atom_site_aniso_U_13
_atom_site_aniso_U_12
Cd1 0.0401(5) 0.0263(4) 0.0475(5) 0.000 -0.0146(3) 0.000
O1 0.098(6) 0.084(5) 0.134(7) 0.000 0.062(6) 0.000
N3 0.043(2) 0.030(2) 0.045(2) -0.0034(16) 0.0005(18) -0.0056(17)
C4 0.039(2) 0.029(2) 0.043(2) -0.0012(18) -0.002(2) -0.0047(18)
N1 0.044(2) 0.034(2) 0.052(2) -0.0057(18) -0.0048(19) -0.0066(18)
C8 0.060(3) 0.034(3) 0.039(2) -0.006(2) -0.011(2) -0.002(2)
N2 0.049(3) 0.055(3) 0.062(3) -0.019(2) 0.007(2) -0.012(2)
C5 0.040(2) 0.032(2) 0.040(2) 0.0013(19) -0.0031(19) -0.0029(19)
C3 0.057(3) 0.032(3) 0.042(3) -0.0025(19) -0.009(2) -0.010(2)
C2 0.039(2) 0.033(2) 0.048(3) -0.0042(19) 0.001(2) -0.0073(19)
C7 0.080(4) 0.052(3) 0.036(3) 0.007(2) 0.000(3) 0.003(3)
C6 0.062(3) 0.033(3) 0.046(3) 0.005(2) 0.003(2) -0.002(2)
C1 0.054(3) 0.048(3) 0.065(3) -0.017(3) 0.007(3) -0.007(3)
N4 0.044(4) 0.137(9) 0.045(4) 0.000 -0.004(4) 0.000
O3 0.22(2) 0.072(10) 0.159(16) 0.016(9) -0.094(14) 0.018(11)
C9 0.071(13) 0.043(10) 0.71(9) -0.08(3) 0.17(3) -0.029(10)
O1W 0.101(16) 0.28(5) 0.33(4) 0.000 0.16(2) 0.000
O2 0.081(6) 0.035(4) 0.098(7) 0.005(4) 0.028(5) 0.010(4)
O2' 0.072(6) 0.063(6) 0.094(7) -0.015(5) 0.006(6) 0.032(5)

loop_
_atom_type_symbol
_atom_type_description
_atom_type_scat_dispersion_real
_atom_type_scat_dispersion_imag
_atom_type_scat_source
C C 0.0033 0.0016 'International Tables Vol C Tables 4.2.6.8 and 6.1.1.4'
H H 0.0000 0.0000 'International Tables Vol C Tables 4.2.6.8 and 6.1.1.4'
Cd Cd -0.8075 1.2024 'International Tables Vol C Tables 4.2.6.8 and 6.1.1.4'
N N 0.0061 0.0033 'International Tables Vol C Tables 4.2.6.8 and 6.1.1.4'
O O 0.0106 0.0060 'International Tables Vol C Tables 4.2.6.8 and 6.1.1.4'

loop_
_geom_angle_atom_site_label_1
_geom_angle_atom_site_label_2
_geom_angle_atom_site_label_3
_geom_angle
_geom_angle_site_symmetry_1
_geom_angle_site_symmetry_3
O2' Cd1 O2' 180.000(1) 6 2
O2' Cd1 O2' 29.9(5) 6 .
O2' Cd1 O2' 150.1(5) 2 .
O2' Cd1 O2' 150.1(5) 6 5
O2' Cd1 O2' 29.9(5) 2 5
O2' Cd1 O2' 180.0(7) . 5
O2' Cd1 N1 79.3(3) 6 2
O2' Cd1 N1 100.7(3) 2 2
O2' Cd1 N1 98.9(3) . 2
O2' Cd1 N1 81.1(3) 5 2
O2' Cd1 N1 100.7(3) 6 6
O2' Cd1 N1 79.3(3) 2 6
O2' Cd1 N1 81.1(3) . 6
O2' Cd1 N1 98.9(3) 5 6
N1 Cd1 N1 180.00(18) 2 6
O2' Cd1 N1 98.5(3) 6 5
O2' Cd1 N1 81.5(3) 2 5
O2' Cd1 N1 78.8(3) . 5
O2' Cd1 N1 101.2(3) 5 5
N1 Cd1 N1 82.7(2) 2 5
N1 Cd1 N1 97.3(2) 6 5
O2' Cd1 N1 81.5(3) 6 .
O2' Cd1 N1 98.5(3) 2 .
O2' Cd1 N1 101.2(3) . .
O2' Cd1 N1 78.8(3) 5 .
N1 Cd1 N1 97.3(2) 2 .
N1 Cd1 N1 82.7(2) 6 .
N1 Cd1 N1 180.0(2) 5 .
C2 N3 N2 110.4(4) . .
C2 N3 C3 128.2(5) . .
N2 N3 C3 121.3(4) . .
C8 C4 C5 119.2(4) . .
C8 C4 C3 122.5(4) . .
C5 C4 C3 118.3(4) . .
C1 N1 C2 103.1(4) . .
C1 N1 Cd1 128.6(4) . .
C2 N1 Cd1 125.2(4) . .
C4 C8 C8 121.7(3) . 6_565
C4 C8 H8A 119.1 . .
C8 C8 H8A 119.1 6_565 .
C1 N2 N3 102.3(5) . .
C5 C5 C6 118.5(3) 6_565 .
C5 C5 C4 119.1(3) 6_565 .
C6 C5 C4 122.5(4) . .
N3 C3 C4 113.1(4) . .
N3 C3 H3A 109.0 . .
C4 C3 H3A 109.0 . .
N3 C3 H3B 109.0 . .
C4 C3 H3B 109.0 . .
H3A C3 H3B 107.8 . .
N3 C2 N1 109.5(5) . .
N3 C2 H2A 125.2 . .
N1 C2 H2A 125.2 . .
C6 C7 C7 119.5(3) . 6_565
C6 C7 H7A 120.2 . .
C7 C7 H7A 120.2 6_565 .
C7 C6 C5 122.0(5) . .
C7 C6 H6A 119.0 . .
C5 C6 H6A 119.0 . .
N1 C1 N2 114.7(6) . .
N1 C1 H1A 122.7 . .
N2 C1 H1A 122.7 . .
O2' N4 O2' 69.6(15) . 6
O2' N4 O1 144.2(7) . .
O2' N4 O1 144.3(7) 6 .
O2' N4 O2 45.4(7) . .
O2' N4 O2 114.4(11) 6 .
O1 N4 O2 100.9(6) . .
O2' N4 O2 114.0(11) . 6
O2' N4 O2 45.0(7) 6 6
O1 N4 O2 101.6(6) . 6
O2 N4 O2 155.3(11) . 6
O2' O2 N4 46.5(7) . .
N4 O2' O2 88.0(11) . .
N4 O2' O2' 55.5(7) . 6
O2 O2' O2' 142.4(8) . 6
N4 O2' Cd1 128.1(9) . .
O2 O2' Cd1 142.9(9) . .
O2' O2' Cd1 74.7(2) 6 .

loop_
_geom_bond_atom_site_label_1
_geom_bond_atom_site_label_2
_geom_bond_distance
_geom_bond_site_symmetry_2
Cd1 O2' 2.427(13) 6
Cd1 O2' 2.427(13) 2
Cd1 O2' 2.435(14) .
Cd1 O2' 2.435(14) 5
Cd1 N1 2.349(4) 2
Cd1 N1 2.349(4) 6
Cd1 N1 2.348(4) 5
Cd1 N1 2.348(4) .
O1 N4 1.203(12) .
N3 C2 1.323(6) .
N3 N2 1.363(7) .
N3 C3 1.468(6) .
C4 C8 1.373(7) .
C4 C5 1.440(6) .
C4 C3 1.531(7) .
N1 C1 1.354(8) .
N1 C2 1.333(7) .
C8 C8 1.408(10) 6_565
C8 H8A 0.9300 .
N2 C1 1.311(7) .
C5 C5 1.428(9) 6_565
C5 C6 1.430(7) .
C3 H3A 0.9700 .
C3 H3B 0.9700 .
C2 H2A 0.9300 .
C7 C6 1.362(7) .
C7 C7 1.424(12) 6_565
C7 H7A 0.9300 .
C6 H6A 0.9300 .
C1 H1A 0.9300 .
N4 O2' 1.097(11) .
N4 O2' 1.104(11) 6
N4 O2 1.511(9) .
N4 O2 1.513(9) 6
O3 C9 1.30(6) .
O1W O1W 1.57(7) 5_566
O2 O2' 1.076(13) .
O2' O2' 1.26(2) 6
